data_4134408
loop_
_publ_author_name
'Luong, Lucy'
'Malwitz, Mark A.'
'Moshayedi, Venoos'
'Olmstead, Marilyn M.'
'Balch, Alan L.'

_publ_section_title
;
 Role of Anions and Mixtures of Anions on the Thermochromism, Vapochromism
 and Polymorph Formation of Luminescent Crystals of a Single Cation,
 [(C<sub>6</sub>H<sub>11</sub>NC)<sub>2</sub>Au]<sup/>.
;
_journal_name_full 'Journal of the American Chemical Society'
_journal_paper_doi 10.1021/jacs.9b13168
_journal_year 2020
_chemical_formula_moiety 'C14 H22 Au N2, As0.24 F6 P0.76'
_chemical_formula_sum 'C14 H22 As0.24 Au F6 N2 P0.76'
_chemical_formula_weight 570.82
_chemical_name_common '[(C6H11NC)2Au](PF6)0.75(AsF6)0.25'
_space_group_crystal_system monoclinic
_space_group_IT_number 14
_space_group_name_Hall '-P 2ybc'
_space_group_name_H-M_alt 'P 1 21/c 1'
_atom_sites_solution_hydrogens geom
_audit_creation_method SHELXL-2018/3
_cell_angle_alpha 90
_cell_angle_beta 92.728(2)
_cell_angle_gamma 90
_cell_formula_units_Z 4
_cell_length_a 6.3774(5)
_cell_length_b 17.0398(13)
_cell_length_c 16.7367(13)
_cell_measurement_reflns_used 12303
_cell_measurement_temperature 100(2)
_cell_measurement_theta_max 30.5065
_cell_measurement_theta_min 2.427
_cell_volume 1816.7(2)
_computing_cell_refinement 'SAINT (Bruker, 2017)'
_computing_data_collection 'Apex3 (Bruker, 2017)'
_computing_data_reduction 'SAINT (Bruker, 2017)'
_computing_publication_material 'SHELXL-2018/3 (Sheldrick, 2018)'
_computing_structure_refinement 'SHELXL-2018/3 (Sheldrick, 2018)'
_computing_structure_solution 'SHELXT 2014/5 (Sheldrick, 2014)'
_diffrn_ambient_temperature 100(2)
_diffrn_detector_area_resol_mean 10.42
_diffrn_measured_fraction_theta_full 1.000
_diffrn_measured_fraction_theta_max 0.996
_diffrn_measurement_device_type 'Bruker Kappa DUO with Photon 100'
_diffrn_measurement_method '\w and \f scans'
_diffrn_radiation_type MoK\a
_diffrn_radiation_wavelength 0.71073
_diffrn_reflns_av_R_equivalents 0.0262
_diffrn_reflns_av_unetI/netI 0.0198
_diffrn_reflns_Laue_measured_fraction_full 1.000
_diffrn_reflns_Laue_measured_fraction_max 0.996
_diffrn_reflns_limit_h_max 8
_diffrn_reflns_limit_h_min -9
_diffrn_reflns_limit_k_max 24
_diffrn_reflns_limit_k_min -21
_diffrn_reflns_limit_l_max 23
_diffrn_reflns_limit_l_min -23
_diffrn_reflns_number 25582
_diffrn_reflns_point_group_measured_fraction_full 1.000
_diffrn_reflns_point_group_measured_fraction_max 0.996
_diffrn_reflns_theta_full 25.242
_diffrn_reflns_theta_max 30.684
_diffrn_reflns_theta_min 2.391
_diffrn_source microsource
_exptl_absorpt_coefficient_mu 8.655
_exptl_absorpt_correction_T_max 0.7461
_exptl_absorpt_correction_T_min 0.4206
_exptl_absorpt_correction_type multi-scan
_exptl_absorpt_process_details 'SADABS (Sheldrick,2016)'
_exptl_crystal_colour colorless
_exptl_crystal_density_diffrn 2.087
_exptl_crystal_description block
_exptl_crystal_F_000 1089
_exptl_crystal_size_max 0.408
_exptl_crystal_size_mid 0.162
_exptl_crystal_size_min 0.114
_refine_diff_density_max 0.605
_refine_diff_density_min -2.806
_refine_diff_density_rms 0.234
_refine_ls_extinction_method none
_refine_ls_goodness_of_fit_ref 1.127
_refine_ls_hydrogen_treatment constr
_refine_ls_matrix_type full
_refine_ls_number_parameters 224
_refine_ls_number_reflns 5608
_refine_ls_number_restraints 12
_refine_ls_restrained_S_all 1.141
_refine_ls_R_factor_all 0.0330
_refine_ls_R_factor_gt 0.0250
_refine_ls_shift/su_max 0.000
_refine_ls_shift/su_mean 0.000
_refine_ls_structure_factor_coef Fsqd
_refine_ls_weighting_details 'w=1/[\s^2^(Fo^2^)+(0.0331P)^2^+1.0546P] where P=(Fo^2^+2Fc^2^)/3'
_refine_ls_weighting_scheme calc
_refine_ls_wR_factor_gt 0.0661
_refine_ls_wR_factor_ref 0.0705
_reflns_Friedel_coverage 0.000
_reflns_number_gt 4508
_reflns_number_total 5608
_reflns_threshold_expression 'I > 2\s(I)'
_cod_data_source_file ja9b13168_si_004.cif
_cod_data_source_block ll90
_cod_original_sg_symbol_H-M 'P 21/c'
_cod_database_code 4134408
_shelx_shelxl_version_number 2018/3
_shelx_space_group_comment
;
The symmetry employed for this shelxl refinement is uniquely defined
by the following loop, which should always be used as a source of
symmetry information in preference to the above space-group names.
They are only intended as comments.
;
_shelx_estimated_absorpt_t_min 0.126
_shelx_estimated_absorpt_t_max 0.439

loop_
_space_group_symop_operation_xyz
'x, y, z'
'-x, y+1/2, -z+1/2'
'-x, -y, -z'
'x, -y-1/2, z-1/2'

loop_
_atom_site_label
_atom_site_type_symbol
_atom_site_fract_x
_atom_site_fract_y
_atom_site_fract_z
_atom_site_U_iso_or_equiv
_atom_site_adp_type
_atom_site_occupancy
_atom_site_site_symmetry_order
_atom_site_calc_flag
_atom_site_refinement_flags_posn
_atom_site_refinement_flags_adp
_atom_site_refinement_flags_occupancy
_atom_site_disorder_assembly
_atom_site_disorder_group
Au1 Au 0.500000 0.500000 0.500000 0.01070(5) Uani 1 2 d S . P . .
Au2 Au 0.000000 0.500000 0.500000 0.01178(5) Uani 1 2 d S . P . .
As1 As 0.6475(15) 0.3429(6) 0.6828(6) 0.01390(13) Uani 0.244(2) 1 d D . P A 1
P1 P 0.6487(13) 0.3436(5) 0.6832(5) 0.01390(13) Uani 0.756(2) 1 d D . P A 2
C1 C 0.5322(3) 0.60379(12) 0.55141(13) 0.0124(4) Uani 1 1 d . . . . .
C2 C 0.0823(4) 0.49670(12) 0.61510(14) 0.0143(4) Uani 1 1 d . . . . .
C3 C 0.6035(3) 0.74097(13) 0.61411(14) 0.0185(5) Uani 1 1 d . . . . .
H3 H 0.479832 0.760311 0.642927 0.022 Uiso 1 1 calc R U . . .
C4 C 0.6447(4) 0.79654(14) 0.54495(18) 0.0258(6) Uani 1 1 d . . . . .
H4A H 0.525640 0.793635 0.504888 0.031 Uiso 1 1 calc R U . . .
H4B H 0.652965 0.851036 0.565356 0.031 Uiso 1 1 calc R U . . .
C5 C 0.8473(4) 0.77671(16) 0.50466(16) 0.0277(6) Uani 1 1 d . . . . .
H5A H 0.874821 0.817252 0.464102 0.033 Uiso 1 1 calc R U . . .
H5B H 0.830885 0.725673 0.476786 0.033 Uiso 1 1 calc R U . . .
C6 C 1.0338(4) 0.77229(15) 0.56501(16) 0.0250(5) Uani 1 1 d . . . . .
H6A H 1.160638 0.756186 0.537304 0.030 Uiso 1 1 calc R U . . .
H6B H 1.060378 0.824868 0.588550 0.030 Uiso 1 1 calc R U . . .
C7 C 0.9934(3) 0.71417(14) 0.63119(15) 0.0207(5) Uani 1 1 d . . . . .
H7A H 1.113778 0.714636 0.670771 0.025 Uiso 1 1 calc R U . . .
H7B H 0.981810 0.660702 0.608256 0.025 Uiso 1 1 calc R U . . .
C8 C 0.7923(4) 0.73364(15) 0.67337(15) 0.0230(5) Uani 1 1 d . . . . .
H8A H 0.764686 0.691889 0.712642 0.028 Uiso 1 1 calc R U . . .
H8B H 0.811675 0.783623 0.702964 0.028 Uiso 1 1 calc R U . . .
C9 C 0.1942(4) 0.49724(11) 0.76583(13) 0.0128(4) Uani 1 1 d . . . . .
H9 H 0.238141 0.443067 0.782388 0.015 Uiso 1 1 calc R U . . .
C10 C 0.3803(3) 0.55295(14) 0.78128(13) 0.0172(4) Uani 1 1 d . . . . .
H10A H 0.501395 0.534955 0.751254 0.021 Uiso 1 1 calc R U . . .
H10B H 0.341835 0.606437 0.762721 0.021 Uiso 1 1 calc R U . . .
C11 C 0.4398(4) 0.55439(15) 0.87076(14) 0.0219(5) Uani 1 1 d . . . . .
H11A H 0.491715 0.501931 0.887705 0.026 Uiso 1 1 calc R U . . .
H11B H 0.554888 0.592580 0.881155 0.026 Uiso 1 1 calc R U . . .
C12 C 0.2533(4) 0.57685(14) 0.91987(14) 0.0205(5) Uani 1 1 d . . . . .
H12A H 0.294932 0.573670 0.977529 0.025 Uiso 1 1 calc R U . . .
H12B H 0.212143 0.631733 0.907674 0.025 Uiso 1 1 calc R U . . .
C13 C 0.0664(4) 0.52286(14) 0.90174(13) 0.0177(4) Uani 1 1 d . . . . .
H13A H -0.054578 0.541201 0.931614 0.021 Uiso 1 1 calc R U . . .
H13B H 0.102214 0.469103 0.920215 0.021 Uiso 1 1 calc R U . . .
C14 C 0.0045(3) 0.52085(14) 0.81242(13) 0.0156(4) Uani 1 1 d . . . . .
H14A H -0.110666 0.482677 0.802210 0.019 Uiso 1 1 calc R U . . .
H14B H -0.045880 0.573258 0.794656 0.019 Uiso 1 1 calc R U . . .
N1 N 0.5561(3) 0.66381(11) 0.58067(11) 0.0137(3) Uani 1 1 d . . . . .
N2 N 0.1350(3) 0.49661(10) 0.68109(12) 0.0142(4) Uani 1 1 d . . . . .
F1 F 0.8922(2) 0.34246(9) 0.71527(10) 0.0302(3) Uani 1 1 d D . . . .
F2 F 0.5811(2) 0.36682(8) 0.77369(8) 0.0278(3) Uani 1 1 d D . . . .
F3 F 0.6264(3) 0.25032(8) 0.70584(10) 0.0315(4) Uani 1 1 d D . . . .
F4 F 0.7153(3) 0.32071(10) 0.59372(9) 0.0375(4) Uani 1 1 d D . . . .
F5 F 0.6679(2) 0.43661(8) 0.66245(8) 0.0211(3) Uani 1 1 d D . . . .
F6 F 0.4025(2) 0.34563(9) 0.65279(11) 0.0365(4) Uani 1 1 d D . . . .

loop_
_atom_site_aniso_label
_atom_site_aniso_U_11
_atom_site_aniso_U_22
_atom_site_aniso_U_33
_atom_site_aniso_U_23
_atom_site_aniso_U_13
_atom_site_aniso_U_12
Au1 0.01097(7) 0.00784(7) 0.01337(8) -0.00053(3) 0.00143(5) -0.00216(4)
Au2 0.01140(7) 0.01469(8) 0.00945(7) -0.00103(4) 0.00261(5) -0.00051(4)
As1 0.0150(2) 0.0111(2) 0.0156(2) 0.00116(16) 0.00047(14) 0.00180(17)
P1 0.0150(2) 0.0111(2) 0.0156(2) 0.00116(16) 0.00047(14) 0.00180(17)
C1 0.0090(9) 0.0116(9) 0.0167(10) 0.0005(8) 0.0011(7) -0.0019(7)
C2 0.0133(11) 0.0158(11) 0.0142(11) -0.0010(7) 0.0042(9) -0.0012(7)
C3 0.0133(10) 0.0131(10) 0.0291(12) -0.0104(9) 0.0005(9) 0.0009(8)
C4 0.0144(10) 0.0108(10) 0.0512(17) 0.0041(10) -0.0076(11) -0.0010(8)
C5 0.0183(12) 0.0282(14) 0.0362(15) 0.0149(11) -0.0024(10) -0.0079(10)
C6 0.0121(10) 0.0242(13) 0.0387(15) 0.0032(11) -0.0007(10) -0.0033(9)
C7 0.0144(10) 0.0165(11) 0.0305(13) -0.0034(9) -0.0053(9) 0.0011(8)
C8 0.0178(11) 0.0266(13) 0.0241(12) -0.0110(10) -0.0032(9) -0.0012(9)
C9 0.0155(11) 0.0122(10) 0.0107(10) 0.0000(7) 0.0002(8) 0.0013(7)
C10 0.0153(10) 0.0173(11) 0.0191(10) -0.0030(8) 0.0015(8) -0.0017(8)
C11 0.0187(11) 0.0256(12) 0.0209(11) -0.0080(9) -0.0035(9) -0.0001(9)
C12 0.0239(11) 0.0209(12) 0.0167(11) -0.0068(9) 0.0001(9) -0.0025(9)
C13 0.0212(11) 0.0189(11) 0.0132(10) -0.0019(9) 0.0032(8) -0.0002(9)
C14 0.0148(10) 0.0194(10) 0.0127(10) -0.0005(8) 0.0024(8) 0.0000(9)
N1 0.0103(8) 0.0129(9) 0.0179(9) -0.0007(7) 0.0019(6) -0.0013(7)
N2 0.0155(9) 0.0133(9) 0.0142(9) -0.0005(6) 0.0031(7) -0.0010(6)
F1 0.0209(7) 0.0305(8) 0.0386(9) 0.0106(7) -0.0043(6) 0.0048(6)
F2 0.0430(9) 0.0186(7) 0.0228(7) 0.0049(6) 0.0133(6) 0.0013(6)
F3 0.0408(9) 0.0124(7) 0.0410(9) 0.0016(6) -0.0003(7) -0.0001(6)
F4 0.0559(11) 0.0352(9) 0.0217(8) -0.0043(7) 0.0036(7) 0.0176(8)
F5 0.0246(7) 0.0183(7) 0.0206(7) 0.0062(5) 0.0021(5) 0.0013(5)
F6 0.0222(7) 0.0280(9) 0.0579(11) -0.0003(8) -0.0111(7) -0.0015(6)

loop_
_atom_type_symbol
_atom_type_description
_atom_type_scat_dispersion_real
_atom_type_scat_dispersion_imag
_atom_type_scat_source
C C 0.0033 0.0016 'International Tables Vol C Tables 4.2.6.8 and 6.1.1.4'
H H 0.0000 0.0000 'International Tables Vol C Tables 4.2.6.8 and 6.1.1.4'
N N 0.0061 0.0033 'International Tables Vol C Tables 4.2.6.8 and 6.1.1.4'
F F 0.0171 0.0103 'International Tables Vol C Tables 4.2.6.8 and 6.1.1.4'
P P 0.1023 0.0942 'International Tables Vol C Tables 4.2.6.8 and 6.1.1.4'
As As 0.0499 2.0058 'International Tables Vol C Tables 4.2.6.8 and 6.1.1.4'
Au Au -2.0133 8.8022 'International Tables Vol C Tables 4.2.6.8 and 6.1.1.4'

loop_
_geom_angle_atom_site_label_1
_geom_angle_atom_site_label_2
_geom_angle_atom_site_label_3
_geom_angle
_geom_angle_site_symmetry_1
_geom_angle_site_symmetry_3
_geom_angle_publ_flag
C1 Au1 C1 180.0 3_666 . ?
C1 Au1 Au2 85.22(6) 3_666 . ?
C1 Au1 Au2 94.78(6) . . ?
C1 Au1 Au2 94.78(6) 3_666 1_655 ?
C1 Au1 Au2 85.22(6) . 1_655 ?
Au2 Au1 Au2 180.0 . 1_655 ?
C2 Au2 C2 180.0 3_566 . ?
C2 Au2 Au1 102.68(7) 3_566 . ?
C2 Au2 Au1 77.32(7) . . ?
C2 Au2 Au1 77.32(7) 3_566 1_455 ?
C2 Au2 Au1 102.68(7) . 1_455 ?
Au1 Au2 Au1 180.0 . 1_455 ?
F4 As1 F6 91.0(5) . . ?
F4 As1 F1 90.7(5) . . ?
F6 As1 F1 178.0(7) . . ?
F4 As1 F3 91.2(5) . . ?
F6 As1 F3 90.7(5) . . ?
F1 As1 F3 90.3(5) . . ?
F4 As1 F5 90.5(5) . . ?
F6 As1 F5 89.6(5) . . ?
F1 As1 F5 89.4(5) . . ?
F3 As1 F5 178.3(7) . . ?
F4 As1 F2 179.0(7) . . ?
F6 As1 F2 89.6(5) . . ?
F1 As1 F2 88.7(5) . . ?
F3 As1 F2 89.6(5) . . ?
F5 As1 F2 88.7(5) . . ?
F1 P1 F4 90.8(4) . . ?
F1 P1 F6 178.8(6) . . ?
F4 P1 F6 90.4(4) . . ?
F1 P1 F5 90.1(4) . . ?
F4 P1 F5 90.7(4) . . ?
F6 P1 F5 89.7(4) . . ?
F1 P1 F3 90.2(4) . . ?
F4 P1 F3 90.5(4) . . ?
F6 P1 F3 90.0(4) . . ?
F5 P1 F3 178.7(6) . . ?
F1 P1 F2 89.3(4) . . ?
F4 P1 F2 179.9(7) . . ?
F6 P1 F2 89.5(4) . . ?
F5 P1 F2 89.3(4) . . ?
F3 P1 F2 89.5(4) . . ?
N1 C1 Au1 178.25(18) . . ?
N2 C2 Au2 177.7(2) . . ?
N1 C3 C4 107.98(19) . . ?
N1 C3 C8 108.59(18) . . ?
C4 C3 C8 112.58(19) . . ?
N1 C3 H3 109.2 . . ?
C4 C3 H3 109.2 . . ?
C8 C3 H3 109.2 . . ?
C5 C4 C3 112.20(19) . . ?
C5 C4 H4A 109.2 . . ?
C3 C4 H4A 109.2 . . ?
C5 C4 H4B 109.2 . . ?
C3 C4 H4B 109.2 . . ?
H4A C4 H4B 107.9 . . ?
C4 C5 C6 111.6(2) . . ?
C4 C5 H5A 109.3 . . ?
C6 C5 H5A 109.3 . . ?
C4 C5 H5B 109.3 . . ?
C6 C5 H5B 109.3 . . ?
H5A C5 H5B 108.0 . . ?
C7 C6 C5 111.18(19) . . ?
C7 C6 H6A 109.4 . . ?
C5 C6 H6A 109.4 . . ?
C7 C6 H6B 109.4 . . ?
C5 C6 H6B 109.4 . . ?
H6A C6 H6B 108.0 . . ?
C6 C7 C8 111.8(2) . . ?
C6 C7 H7A 109.3 . . ?
C8 C7 H7A 109.3 . . ?
C6 C7 H7B 109.3 . . ?
C8 C7 H7B 109.3 . . ?
H7A C7 H7B 107.9 . . ?
C3 C8 C7 111.7(2) . . ?
C3 C8 H8A 109.3 . . ?
C7 C8 H8A 109.3 . . ?
C3 C8 H8B 109.3 . . ?
C7 C8 H8B 109.3 . . ?
H8A C8 H8B 107.9 . . ?
N2 C9 C14 109.03(18) . . ?
N2 C9 C10 109.47(18) . . ?
C14 C9 C10 112.17(18) . . ?
N2 C9 H9 108.7 . . ?
C14 C9 H9 108.7 . . ?
C10 C9 H9 108.7 . . ?
C11 C10 C9 109.26(19) . . ?
C11 C10 H10A 109.8 . . ?
C9 C10 H10A 109.8 . . ?
C11 C10 H10B 109.8 . . ?
C9 C10 H10B 109.8 . . ?
H10A C10 H10B 108.3 . . ?
C12 C11 C10 111.61(19) . . ?
C12 C11 H11A 109.3 . . ?
C10 C11 H11A 109.3 . . ?
C12 C11 H11B 109.3 . . ?
C10 C11 H11B 109.3 . . ?
H11A C11 H11B 108.0 . . ?
C13 C12 C11 111.30(19) . . ?
C13 C12 H12A 109.4 . . ?
C11 C12 H12A 109.4 . . ?
C13 C12 H12B 109.4 . . ?
C11 C12 H12B 109.4 . . ?
H12A C12 H12B 108.0 . . ?
C12 C13 C14 111.80(19) . . ?
C12 C13 H13A 109.3 . . ?
C14 C13 H13A 109.3 . . ?
C12 C13 H13B 109.3 . . ?
C14 C13 H13B 109.3 . . ?
H13A C13 H13B 107.9 . . ?
C9 C14 C13 109.39(18) . . ?
C9 C14 H14A 109.8 . . ?
C13 C14 H14A 109.8 . . ?
C9 C14 H14B 109.8 . . ?
C13 C14 H14B 109.8 . . ?
H14A C14 H14B 108.2 . . ?
C1 N1 C3 174.9(2) . . ?
C2 N2 C9 177.9(2) . . ?

loop_
_geom_bond_atom_site_label_1
_geom_bond_atom_site_label_2
_geom_bond_distance
_geom_bond_site_symmetry_2
_geom_bond_publ_flag
Au1 C1 1.973(2) 3_666 ?
Au1 C1 1.973(2) . ?
Au1 Au2 3.1887(3) . ?
Au1 Au2 3.1887(3) 1_655 ?
Au2 C2 1.973(2) 3_566 ?
Au2 C2 1.973(2) . ?
As1 F4 1.616(10) . ?
As1 F6 1.619(10) . ?
As1 F1 1.628(10) . ?
As1 F3 1.631(10) . ?
As1 F5 1.639(10) . ?
As1 F2 1.650(10) . ?
P1 F1 1.619(8) . ?
P1 F4 1.624(8) . ?
P1 F6 1.628(8) . ?
P1 F5 1.628(8) . ?
P1 F3 1.642(8) . ?
P1 F2 1.643(8) . ?
C1 N1 1.141(3) . ?
C2 N2 1.139(3) . ?
C3 N1 1.455(3) . ?
C3 C4 1.528(4) . ?
C3 C8 1.528(3) . ?
C3 H3 1.0000 . ?
C4 C5 1.524(4) . ?
C4 H4A 0.9900 . ?
C4 H4B 0.9900 . ?
C5 C6 1.525(3) . ?
C5 H5A 0.9900 . ?
C5 H5B 0.9900 . ?
C6 C7 1.517(3) . ?
C6 H6A 0.9900 . ?
C6 H6B 0.9900 . ?
C7 C8 1.529(3) . ?
C7 H7A 0.9900 . ?
C7 H7B 0.9900 . ?
C8 H8A 0.9900 . ?
C8 H8B 0.9900 . ?
C9 N2 1.450(3) . ?
C9 C14 1.524(3) . ?
C9 C10 1.532(3) . ?
C9 H9 1.0000 . ?
C10 C11 1.527(3) . ?
C10 H10A 0.9900 . ?
C10 H10B 0.9900 . ?
C11 C12 1.526(3) . ?
C11 H11A 0.9900 . ?
C11 H11B 0.9900 . ?
C12 C13 1.525(3) . ?
C12 H12A 0.9900 . ?
C12 H12B 0.9900 . ?
C13 C14 1.528(3) . ?
C13 H13A 0.9900 . ?
C13 H13B 0.9900 . ?
C14 H14A 0.9900 . ?
C14 H14B 0.9900 . ?

loop_
_geom_torsion_atom_site_label_1
_geom_torsion_atom_site_label_2
_geom_torsion_atom_site_label_3
_geom_torsion_atom_site_label_4
_geom_torsion
_geom_torsion_site_symmetry_1
_geom_torsion_site_symmetry_2
_geom_torsion_site_symmetry_3
_geom_torsion_site_symmetry_4
_geom_torsion_publ_flag
N1 C3 C4 C5 -68.5(2) . . . . ?
C8 C3 C4 C5 51.3(3) . . . . ?
C3 C4 C5 C6 -53.2(3) . . . . ?
C4 C5 C6 C7 55.7(3) . . . . ?
C5 C6 C7 C8 -56.1(3) . . . . ?
N1 C3 C8 C7 68.1(2) . . . . ?
C4 C3 C8 C7 -51.4(3) . . . . ?
C6 C7 C8 C3 53.9(3) . . . . ?
N2 C9 C10 C11 179.11(18) . . . . ?
C14 C9 C10 C11 57.9(2) . . . . ?
C9 C10 C11 C12 -55.9(3) . . . . ?
C10 C11 C12 C13 55.2(3) . . . . ?
C11 C12 C13 C14 -55.0(3) . . . . ?
N2 C9 C14 C13 -179.16(17) . . . . ?
C10 C9 C14 C13 -57.7(2) . . . . ?
C12 C13 C14 C9 55.7(3) . . . . ?
